data_1537738
loop_
_publ_author_name
'Barbier, J.'
'Hyde, B.G.'

_publ_section_title
;
 Spinelloid phases in the system Mg Ga2 O4 - Mg2 Ge O4
;
_journal_name_full 'Physics and Chemistry of Minerals (Germany)'
_journal_page_first 382
_journal_page_last 392
_journal_volume 13
_journal_year 1986
_chemical_formula_sum 'Ga2 Ge Mg3 O8'
_chemical_name_systematic 'Mg3 (Ga2 Ge O8)'
_space_group_IT_number 74
_symmetry_space_group_name_Hall '-I 2b 2'
_symmetry_space_group_name_H-M 'I m m a'
_cell_angle_alpha 90
_cell_angle_beta 90
_cell_angle_gamma 90
_cell_formula_units_Z 4
_cell_length_a 5.8196
_cell_length_b 11.8056
_cell_length_c 8.3263
_cell_volume 572.049
_citation_journal_id_ASTM PCMIDU
_cod_data_source_file Barbier_PCMIDU_1986_1892.cif
_cod_data_source_block Ga2Ge1Mg3O8
_cod_original_formula_sum 'Ga2 Ge1 Mg3 O8'
_cod_database_code 1537738

loop_
_symmetry_equiv_pos_as_xyz
x,y,z
-x,-y+1/2,z
x,-y,-z
-x,y+1/2,-z
-x,-y,-z
x,y-1/2,-z
-x,y,z
x,-y-1/2,z
x+1/2,y+1/2,z+1/2
-x+1/2,-y+1,z+1/2
x+1/2,-y+1/2,-z+1/2
-x+1/2,y+1,-z+1/2
-x+1/2,-y+1/2,-z+1/2
x+1/2,y,-z+1/2
-x+1/2,y+1/2,z+1/2
x+1/2,-y,z+1/2

loop_
_atom_site_label
_atom_site_type_symbol
_atom_site_fract_x
_atom_site_fract_y
_atom_site_fract_z
_atom_site_occupancy
_atom_site_U_iso_or_equiv
Mg3 Mg+2 0.25 0.1246 0.25 0.65 0.0
Ga3 Ga+3 0.25 0.1246 0.25 0.35 0.0
O4 O-2 0.252 0.127 0.9982 1 0.0
Ge1 Ge+4 0 0.1202 0.6186 0.5 0.0
Ga4 Ga+3 0 0.1202 0.6186 0.5 0.0
Mg1 Mg+2 0 0 0 0.8 0.0
Mg2 Mg+2 0 0.25 0.9758 0.9 0.0
O1 O-2 0 0.25 0.22 1 0.0
O2 O-2 0 0.25 0.722 1 0.0
O3 O-2 0 0.9997 0.253 1 0.0
Ga1 Ga+3 0 0 0 0.2 0.0
Ga2 Ga+3 0 0.25 0.9758 0.1 0.0
